data_4305406
loop_
_publ_author_name
'Banglin Chen'
'Yanyan Ji'
'Ming Xue'
'Frank R. Fronczek'
'Eric J. Hurtado'
'Jalal U. Mondal'
'Chengdu Liang'
'Sheng Dai'

_publ_section_title
;
Metal-Organic Framework with Rationally Tuned Micropores for Selective
Adsorption of Water over Methanol
;
_journal_name_full 'Inorganic Chemistry'
_journal_page_first 5543
_journal_page_last 5545
_journal_paper_doi 10.1021/ic8004008
_journal_volume 47
_journal_year 2008
_chemical_compound_source 'local laboratory'
_chemical_formula_moiety 'C11 H11 Cu N O4'
_chemical_formula_sum 'C11 H11 Cu N O4'
_chemical_formula_weight 284.75
_chemical_name_systematic
; 
 ? 
;
_space_group_IT_number 15
_symmetry_cell_setting monoclinic
_symmetry_space_group_name_Hall '-C 2yc'
_symmetry_space_group_name_H-M 'C 1 2/c 1'
_atom_sites_solution_hydrogens geom
_atom_sites_solution_primary direct
_atom_sites_solution_secondary difmap
_audit_creation_method SHELXL-97
_cell_angle_alpha 90.00
_cell_angle_beta 91.263(10)
_cell_angle_gamma 90.00
_cell_formula_units_Z 8
_cell_length_a 24.812(7)
_cell_length_b 13.157(4)
_cell_length_c 8.551(3)
_cell_measurement_reflns_used 4926
_cell_measurement_temperature 110
_cell_measurement_theta_max 32.577
_cell_measurement_theta_min 2.546
_cell_volume 2790.8(15)
_computing_cell_refinement 'Denzo and Scalepack (Otwinowski & Minor, 1997)'
_computing_data_collection 'COLLECT (Nonius, 2000)'
_computing_data_reduction 'Denzo and Scalepack (Otwinowski & Minor, 1997)'
_computing_molecular_graphics 'Ortep-3 for Windows (Farrugia, 1997)'
_computing_publication_material 'SHELXL-97 (Sheldrick, 1997)'
_computing_structure_refinement 'SHELXL-97 (Sheldrick, 1997)'
_computing_structure_solution 'SIR97 (Altomare  et al., 1999)'
_diffrn_ambient_temperature 110
_diffrn_measured_fraction_theta_full 0.999
_diffrn_measured_fraction_theta_max 0.999
_diffrn_measurement_device_type 'KappaCCD (with Oxford Cryostream)'
_diffrn_measurement_method ' \w scans with \k offsets'
_diffrn_radiation_monochromator graphite
_diffrn_radiation_source 'fine-focus sealed tube'
_diffrn_radiation_type MoK\a
_diffrn_radiation_wavelength 0.71073
_diffrn_reflns_av_R_equivalents 0.0492
_diffrn_reflns_av_sigmaI/netI 0.0721
_diffrn_reflns_limit_h_max 37
_diffrn_reflns_limit_h_min -37
_diffrn_reflns_limit_k_max 19
_diffrn_reflns_limit_k_min -19
_diffrn_reflns_limit_l_max 12
_diffrn_reflns_limit_l_min -12
_diffrn_reflns_number 21148
_diffrn_reflns_theta_full 32.54
_diffrn_reflns_theta_max 32.54
_diffrn_reflns_theta_min 2.91
_diffrn_standards_decay_% <2
_diffrn_standards_number 0
_exptl_absorpt_coefficient_mu 1.566
_exptl_absorpt_correction_T_max 0.855
_exptl_absorpt_correction_T_min 0.803
_exptl_absorpt_correction_type multi-scan
_exptl_absorpt_process_details 'Denzo and Scalepack (Otwinowski & Minor, 1997)'
_exptl_crystal_colour blue-green
_exptl_crystal_density_diffrn 1.355
_exptl_crystal_density_method 'not measured'
_exptl_crystal_description prism
_exptl_crystal_F_000 1160
_exptl_crystal_size_max 0.28
_exptl_crystal_size_mid 0.15
_exptl_crystal_size_min 0.10
_refine_diff_density_max 0.803
_refine_diff_density_min -0.563
_refine_diff_density_rms 0.116
_refine_ls_extinction_method none
_refine_ls_goodness_of_fit_ref 1.033
_refine_ls_hydrogen_treatment constr
_refine_ls_matrix_type full
_refine_ls_number_parameters 154
_refine_ls_number_reflns 5057
_refine_ls_number_restraints 0
_refine_ls_restrained_S_all 1.033
_refine_ls_R_factor_all 0.0796
_refine_ls_R_factor_gt 0.0431
_refine_ls_shift/su_max 0.001
_refine_ls_shift/su_mean 0.000
_refine_ls_structure_factor_coef Fsqd
_refine_ls_weighting_details 'calc w=1/[\s^2^(Fo^2^)+(0.0600P)^2^+0.9929P] where P=(Fo^2^+2Fc^2^)/3'
_refine_ls_weighting_scheme calc
_refine_ls_wR_factor_gt 0.1065
_refine_ls_wR_factor_ref 0.1185
_reflns_number_gt 3513
_reflns_number_total 5057
_reflns_threshold_expression I>2\s(I)
_cod_data_source_file ic8004008-file003_5.cif
_cod_data_source_block 3a
_cod_depositor_comments
;
The following automatic conversions were performed:
'_symmetry_cell_setting' value 'Monoclinic' changed to 'monoclinic'
according to '/home/saulius/struct/CIF-dictionaries/cif_core.dic'
dictionary named 'cif_core.dic' version 2.4.1 from 2010-06-29.

Automatic conversion script
Id: cif_fix_enum 1527 2010-12-29 10:47:43Z saulius 
;
_cod_original_sg_symbol_H-M 'C 2/c '
_cod_database_code 4305406

loop_
_symmetry_equiv_pos_as_xyz
'x, y, z'
'-x, y, -z+1/2'
'x+1/2, y+1/2, z'
'-x+1/2, y+1/2, -z+1/2'
'-x, -y, -z'
'x, -y, z-1/2'
'-x+1/2, -y+1/2, -z'
'x+1/2, -y+1/2, z-1/2'

loop_
_atom_site_label
_atom_site_type_symbol
_atom_site_fract_x
_atom_site_fract_y
_atom_site_fract_z
_atom_site_U_iso_or_equiv
_atom_site_adp_type
_atom_site_occupancy
_atom_site_symmetry_multiplicity
_atom_site_calc_flag
_atom_site_refinement_flags
_atom_site_disorder_assembly
_atom_site_disorder_group
Cu1 Cu 0.706309(10) 0.795842(18) 0.44627(3) 0.01094(9) Uani 1 1 d . . .
O1 O 0.67732(7) 0.78068(13) 0.65843(19) 0.0212(4) Uani 1 1 d . . .
O2 O 0.75271(7) 0.70577(12) 0.74881(19) 0.0172(3) Uani 1 1 d . . .
O3 O 0.68030(6) 0.34290(11) 0.9012(2) 0.0172(3) Uani 1 1 d . . .
O4 O 0.75470(7) 0.42106(11) 0.9907(2) 0.0206(4) Uani 1 1 d . . .
N1 N 0.64019(7) 0.87104(13) 0.3224(2) 0.0144(4) Uani 1 1 d . . .
C1 C 0.64252(9) 0.97092(17) 0.2918(3) 0.0179(5) Uani 1 1 d . . .
H1 H 0.6704 1.0097 0.3410 0.022 Uiso 1 1 d R . .
C2 C 0.60521(9) 1.02044(17) 0.1971(3) 0.0180(5) Uani 1 1 d . . .
H2 H 0.6071 1.0921 0.1847 0.022 Uiso 1 1 d R . .
C3 C 0.56259(9) 0.96568(17) 0.1284(3) 0.0156(4) Uani 1 1 d . . .
C4 C 0.56125(9) 0.86126(17) 0.1562(3) 0.0164(4) Uani 1 1 d . . .
H4 H 0.5345 0.8205 0.1054 0.020 Uiso 1 1 d R . .
C5 C 0.60007(9) 0.81796(17) 0.2532(3) 0.0164(5) Uani 1 1 d . . .
H5 H 0.5991 0.7463 0.2674 0.020 Uiso 1 1 d R . .
C6 C 0.52223(9) 1.01967(18) 0.0305(3) 0.0176(5) Uani 1 1 d . . .
H6 H 0.5265 1.0911 0.0193 0.021 Uiso 1 1 d R . .
C7 C 0.70477(9) 0.73512(15) 0.7624(3) 0.0124(4) Uani 1 1 d . . .
C8 C 0.67790(9) 0.71236(16) 0.9168(3) 0.0154(4) Uani 1 1 d . . .
H8A H 0.6382 0.7095 0.9002 0.018 Uiso 1 1 d R . .
H8B H 0.6859 0.7682 0.9915 0.018 Uiso 1 1 d R . .
C9 C 0.69656(9) 0.61104(16) 0.9884(3) 0.0155(4) Uani 1 1 d . . .
H9A H 0.6777 0.5985 1.0885 0.019 Uiso 1 1 d R . .
H9B H 0.7359 0.6150 1.0112 0.019 Uiso 1 1 d R . .
C10 C 0.68415(9) 0.52200(16) 0.8786(3) 0.0178(5) Uani 1 1 d . . .
H10A H 0.6445 0.5146 0.8651 0.021 Uiso 1 1 d R . .
H10B H 0.6992 0.5397 0.7748 0.021 Uiso 1 1 d R . .
C11 C 0.70814(9) 0.42029(16) 0.9292(2) 0.0132(4) Uani 1 1 d . . .

loop_
_atom_site_aniso_label
_atom_site_aniso_U_11
_atom_site_aniso_U_22
_atom_site_aniso_U_33
_atom_site_aniso_U_23
_atom_site_aniso_U_13
_atom_site_aniso_U_12
Cu1 0.01362(13) 0.00837(13) 0.01063(14) 0.00073(10) -0.00396(9) 0.00168(9)
O1 0.0252(9) 0.0272(9) 0.0113(8) 0.0058(7) 0.0006(7) 0.0133(7)
O2 0.0157(7) 0.0234(8) 0.0124(8) 0.0046(6) -0.0014(6) 0.0021(6)
O3 0.0184(8) 0.0081(7) 0.0249(9) -0.0014(6) -0.0054(7) 0.0004(6)
O4 0.0227(8) 0.0113(8) 0.0270(10) 0.0023(7) -0.0132(7) -0.0010(6)
N1 0.0158(9) 0.0140(9) 0.0132(9) 0.0005(7) -0.0037(7) 0.0025(7)
C1 0.0154(10) 0.0167(10) 0.0215(12) 0.0029(9) -0.0046(9) -0.0001(8)
C2 0.0152(10) 0.0154(10) 0.0232(12) 0.0068(9) -0.0041(9) -0.0013(8)
C3 0.0136(10) 0.0191(11) 0.0141(11) 0.0051(9) -0.0019(8) 0.0030(8)
C4 0.0161(10) 0.0162(11) 0.0167(11) 0.0002(9) -0.0058(9) 0.0009(8)
C5 0.0158(10) 0.0144(10) 0.0187(12) 0.0014(9) -0.0054(9) 0.0027(8)
C6 0.0163(10) 0.0179(11) 0.0184(12) 0.0065(9) -0.0035(9) 0.0019(8)
C7 0.0188(10) 0.0067(8) 0.0115(10) -0.0017(8) -0.0025(8) -0.0007(7)
C8 0.0216(11) 0.0117(10) 0.0129(10) -0.0001(8) -0.0002(8) 0.0015(8)
C9 0.0229(11) 0.0107(9) 0.0127(11) 0.0017(8) -0.0014(8) -0.0004(8)
C10 0.0233(11) 0.0114(10) 0.0183(12) 0.0016(9) -0.0090(9) -0.0009(8)
C11 0.0165(10) 0.0126(10) 0.0103(10) -0.0007(8) -0.0007(8) -0.0005(8)

loop_
_atom_type_symbol
_atom_type_description
_atom_type_scat_dispersion_real
_atom_type_scat_dispersion_imag
_atom_type_scat_source
C C 0.0033 0.0016 'International Tables Vol C Tables 4.2.6.8 and 6.1.1.4'
H H 0.0000 0.0000 'International Tables Vol C Tables 4.2.6.8 and 6.1.1.4'
Cu Cu 0.3201 1.2651 'International Tables Vol C Tables 4.2.6.8 and 6.1.1.4'
N N 0.0061 0.0033 'International Tables Vol C Tables 4.2.6.8 and 6.1.1.4'
O O 0.0106 0.0060 'International Tables Vol C Tables 4.2.6.8 and 6.1.1.4'

loop_
_geom_angle_atom_site_label_1
_geom_angle_atom_site_label_2
_geom_angle_atom_site_label_3
_geom_angle
_geom_angle_site_symmetry_1
_geom_angle_site_symmetry_3
_geom_angle_publ_flag
O3 Cu1 O2 89.85(7) 6_565 7_666 ?
O3 Cu1 O1 87.81(7) 6_565 . ?
O2 Cu1 O1 168.49(6) 7_666 . ?
O3 Cu1 O4 168.50(6) 6_565 4_656 ?
O2 Cu1 O4 88.93(7) 7_666 4_656 ?
O1 Cu1 O4 91.12(8) . 4_656 ?
O3 Cu1 N1 94.93(7) 6_565 . ?
O2 Cu1 N1 89.46(7) 7_666 . ?
O1 Cu1 N1 101.97(7) . . ?
O4 Cu1 N1 96.49(7) 4_656 . ?
O3 Cu1 Cu1 84.69(5) 6_565 7_666 ?
O2 Cu1 Cu1 81.61(5) 7_666 7_666 ?
O1 Cu1 Cu1 86.96(5) . 7_666 ?
O4 Cu1 Cu1 83.82(5) 4_656 7_666 ?
N1 Cu1 Cu1 171.06(5) . 7_666 ?
C7 O1 Cu1 119.58(16) . . ?
C7 O2 Cu1 125.95(15) . 7_666 ?
C11 O3 Cu1 122.64(14) . 6_566 ?
C11 O4 Cu1 123.07(14) . 4_646 ?
C1 N1 C5 117.28(18) . . ?
C1 N1 Cu1 120.40(14) . . ?
C5 N1 Cu1 121.52(14) . . ?
N1 C1 C2 123.1(2) . . ?
N1 C1 H1 118.3 . . ?
C2 C1 H1 118.6 . . ?
C1 C2 C3 119.7(2) . . ?
C1 C2 H2 119.9 . . ?
C3 C2 H2 120.3 . . ?
C4 C3 C2 117.17(19) . . ?
C4 C3 C6 123.6(2) . . ?
C2 C3 C6 119.2(2) . . ?
C5 C4 C3 119.3(2) . . ?
C5 C4 H4 120.8 . . ?
C3 C4 H4 119.8 . . ?
N1 C5 C4 123.4(2) . . ?
N1 C5 H5 118.6 . . ?
C4 C5 H5 117.9 . . ?
C6 C6 C3 126.1(3) 5_675 . ?
C6 C6 H6 116.3 5_675 . ?
C3 C6 H6 117.2 . . ?
O2 C7 O1 125.4(2) . . ?
O2 C7 C8 116.91(19) . . ?
O1 C7 C8 117.7(2) . . ?
C7 C8 C9 112.52(19) . . ?
C7 C8 H8A 109.6 . . ?
C9 C8 H8A 108.3 . . ?
C7 C8 H8B 109.2 . . ?
C9 C8 H8B 109.4 . . ?
H8A C8 H8B 107.6 . . ?
C10 C9 C8 111.47(18) . . ?
C10 C9 H9A 107.9 . . ?
C8 C9 H9A 110.1 . . ?
C10 C9 H9B 110.2 . . ?
C8 C9 H9B 108.7 . . ?
H9A C9 H9B 108.5 . . ?
C11 C10 C9 115.26(18) . . ?
C11 C10 H10A 109.1 . . ?
C9 C10 H10A 109.4 . . ?
C11 C10 H10B 107.8 . . ?
C9 C10 H10B 107.0 . . ?
H10A C10 H10B 108.0 . . ?
O3 C11 O4 125.8(2) . . ?
O3 C11 C10 116.75(19) . . ?
O4 C11 C10 117.44(19) . . ?

loop_
_geom_bond_atom_site_label_1
_geom_bond_atom_site_label_2
_geom_bond_distance
_geom_bond_site_symmetry_2
_geom_bond_publ_flag
Cu1 O3 1.9714(16) 6_565 ?
Cu1 O2 1.9729(18) 7_666 ?
Cu1 O1 1.9763(18) . ?
Cu1 O4 1.9794(16) 4_656 ?
Cu1 N1 2.1715(18) . ?
Cu1 Cu1 2.6291(7) 7_666 ?
O1 C7 1.260(3) . ?
O2 C7 1.258(3) . ?
O2 Cu1 1.9728(18) 7_666 ?
O3 C11 1.251(3) . ?
O3 Cu1 1.9715(16) 6_566 ?
O4 C11 1.259(3) . ?
O4 Cu1 1.9794(16) 4_646 ?
N1 C1 1.341(3) . ?
N1 C5 1.343(3) . ?
C1 C2 1.380(3) . ?
C1 H1 0.9500 . ?
C2 C3 1.398(3) . ?
C2 H2 0.9504 . ?
C3 C4 1.395(3) . ?
C3 C6 1.474(3) . ?
C4 C5 1.380(3) . ?
C4 H4 0.9503 . ?
C5 H5 0.9503 . ?
C6 C6 1.316(4) 5_675 ?
C6 H6 0.9505 . ?
C7 C8 1.522(3) . ?
C8 C9 1.534(3) . ?
C8 H8A 0.9930 . ?
C8 H8B 0.9911 . ?
C9 C10 1.528(3) . ?
C9 H9A 0.9984 . ?
C9 H9B 0.9920 . ?
C10 C11 1.523(3) . ?
C10 H10A 0.9932 . ?
C10 H10B 0.9977 . ?

loop_
_geom_torsion_atom_site_label_1
_geom_torsion_atom_site_label_2
_geom_torsion_atom_site_label_3
_geom_torsion_atom_site_label_4
_geom_torsion
_geom_torsion_site_symmetry_1
_geom_torsion_site_symmetry_2
_geom_torsion_site_symmetry_3
_geom_torsion_site_symmetry_4
_geom_torsion_publ_flag
O3 Cu1 O1 C7 82.45(17) 6_565 . . . ?
O2 Cu1 O1 C7 4.0(5) 7_666 . . . ?
O4 Cu1 O1 C7 -86.09(17) 4_656 . . . ?
N1 Cu1 O1 C7 177.03(16) . . . . ?
Cu1 Cu1 O1 C7 -2.34(16) 7_666 . . . ?
O3 Cu1 N1 C1 -168.11(18) 6_565 . . . ?
O2 Cu1 N1 C1 -78.30(18) 7_666 . . . ?
O1 Cu1 N1 C1 103.09(18) . . . . ?
O4 Cu1 N1 C1 10.56(19) 4_656 . . . ?
Cu1 Cu1 N1 C1 -80.9(4) 7_666 . . . ?
O3 Cu1 N1 C5 1.38(19) 6_565 . . . ?
O2 Cu1 N1 C5 91.18(19) 7_666 . . . ?
O1 Cu1 N1 C5 -87.42(19) . . . . ?
O4 Cu1 N1 C5 -179.95(19) 4_656 . . . ?
Cu1 Cu1 N1 C5 88.5(4) 7_666 . . . ?
C5 N1 C1 C2 1.7(4) . . . . ?
Cu1 N1 C1 C2 171.59(19) . . . . ?
N1 C1 C2 C3 0.0(4) . . . . ?
C1 C2 C3 C4 -2.1(4) . . . . ?
C1 C2 C3 C6 178.5(2) . . . . ?
C2 C3 C4 C5 2.4(4) . . . . ?
C6 C3 C4 C5 -178.2(2) . . . . ?
C1 N1 C5 C4 -1.3(4) . . . . ?
Cu1 N1 C5 C4 -171.10(19) . . . . ?
C3 C4 C5 N1 -0.8(4) . . . . ?
C4 C3 C6 C6 6.8(5) . . . 5_675 ?
C2 C3 C6 C6 -173.9(3) . . . 5_675 ?
Cu1 O2 C7 O1 -9.9(3) 7_666 . . . ?
Cu1 O2 C7 C8 169.40(13) 7_666 . . . ?
Cu1 O1 C7 O2 7.6(3) . . . . ?
Cu1 O1 C7 C8 -171.73(14) . . . . ?
O2 C7 C8 C9 -34.3(3) . . . . ?
O1 C7 C8 C9 145.10(19) . . . . ?
C7 C8 C9 C10 -59.5(3) . . . . ?
C8 C9 C10 C11 171.77(19) . . . . ?
Cu1 O3 C11 O4 -1.4(3) 6_566 . . . ?
Cu1 O3 C11 C10 176.21(15) 6_566 . . . ?
Cu1 O4 C11 O3 0.8(3) 4_646 . . . ?
Cu1 O4 C11 C10 -176.84(15) 4_646 . . . ?
C9 C10 C11 O3 143.9(2) . . . . ?
C9 C10 C11 O4 -38.3(3) . . . . ?
